data_4514923
loop_
_publ_author_name
'Fu, Yongping'
'Hautzinger, Matthew P.'
'Luo, Ziyu'
'Wang, Feifan'
'Pan, Dongxu'
'Aristov, Michael M.'
'Guzei, Ilia A.'
'Pan, Anlian'
'Zhu, Xiaoyang'
'Jin, Song'

_publ_section_title
;
 Incorporating Large A Cations into Lead Iodide Perovskite Cages: Relaxed
 Goldschmidt Tolerance Factor and Impact on Exciton-Phonon Interaction.
;
_journal_issue 8
_journal_name_full 'ACS central science'
_journal_page_first 1377
_journal_page_last 1386
_journal_paper_doi 10.1021/acscentsci.9b00367
_journal_volume 5
_journal_year 2019
_chemical_formula_moiety '0.5(I14 Pb4), 2(C6 H16 N), C H6 N'
_chemical_formula_sum 'C13 H38 I7 N3 Pb2'
_chemical_formula_weight 1539.14
_space_group_crystal_system monoclinic
_space_group_IT_number 15
_space_group_name_Hall '-C 2yc'
_space_group_name_H-M_alt 'C 1 2/c 1'
_symmetry_space_group_name_Hall '-C 2yc'
_symmetry_space_group_name_H-M 'C 1 2/c 1'
_atom_sites_solution_hydrogens geom
_atom_sites_solution_primary dual
_audit_creation_date 2018-04-30
_audit_creation_method
;
Olex2 1.2-beta
(compiled 2018.04.26 svn.r3504 for OlexSys, GUI svn.r5492)
;
_cell_angle_alpha 90
_cell_angle_beta 100.030(5)
_cell_angle_gamma 90
_cell_formula_units_Z 4
_cell_length_a 45.146(16)
_cell_length_b 8.814(3)
_cell_length_c 8.695(3)
_cell_measurement_reflns_used 9941
_cell_measurement_temperature 100(2)
_cell_measurement_theta_max 27.57
_cell_measurement_theta_min 3.29
_cell_volume 3407(2)
_computing_cell_refinement 'SAINT+ Ver. 8.34A (Bruker-AXS, 2014)'
_computing_data_collection 'APEX2 Ver. 2014.11-0 (Bruker-AXS, 2014)'
_computing_data_reduction 'SAINT+ Ver. 8.34A (Bruker-AXS, 2014)'
_computing_molecular_graphics 'OLEX2 (Dolomanov et al., 2009)'
_computing_publication_material 'OLEX2 (Dolomanov et al., 2009)'
_computing_structure_refinement 'XL (Sheldrick, 2015b)'
_computing_structure_solution 'XT (Sheldrick, 2015a)'
_diffrn_ambient_temperature 99.99
_diffrn_detector_area_resol_mean 7.9
_diffrn_detector_type 'CCD area detector'
_diffrn_measured_fraction_theta_full 0.994
_diffrn_measured_fraction_theta_max 0.995
_diffrn_measurement_device 'three-circle diffractometer'
_diffrn_measurement_device_type 'Bruker SMART APEX2 area detector'
_diffrn_measurement_method '0.5\ \w and 0.5\ \f scans'
_diffrn_radiation_collimation 'focusing mirrors'
_diffrn_radiation_monochromator 'mirror optics'
_diffrn_radiation_probe x-ray
_diffrn_radiation_type MoK\a
_diffrn_radiation_wavelength 0.71073
_diffrn_reflns_av_R_equivalents 0.0456
_diffrn_reflns_av_unetI/netI 0.0170
_diffrn_reflns_Laue_measured_fraction_full 0.994
_diffrn_reflns_Laue_measured_fraction_max 0.995
_diffrn_reflns_limit_h_max 58
_diffrn_reflns_limit_h_min -58
_diffrn_reflns_limit_k_max 11
_diffrn_reflns_limit_k_min -11
_diffrn_reflns_limit_l_max 11
_diffrn_reflns_limit_l_min -11
_diffrn_reflns_number 61721
_diffrn_reflns_point_group_measured_fraction_full 0.994
_diffrn_reflns_point_group_measured_fraction_max 0.995
_diffrn_reflns_theta_full 25.000
_diffrn_reflns_theta_max 27.574
_diffrn_reflns_theta_min 1.832
_diffrn_source 'microfocus sealed X-ray tube'
_diffrn_source_type 'Incoatec I\ms'
_diffrn_standards_number 0
_exptl_absorpt_coefficient_mu 16.217
_exptl_absorpt_correction_T_max 0.7456
_exptl_absorpt_correction_T_min 0.5430
_exptl_absorpt_correction_type multi-scan
_exptl_absorpt_process_details 'SADABS-2014/5 (Krause et al., 2015) was used for absorption correction.'
_exptl_crystal_colour red
_exptl_crystal_colour_primary red
_exptl_crystal_density_diffrn 3.000
_exptl_crystal_density_method 'not measured'
_exptl_crystal_description plate
_exptl_crystal_F_000 2688
_exptl_crystal_size_max 0.04
_exptl_crystal_size_mid 0.03
_exptl_crystal_size_min 0.003
_refine_diff_density_max 2.357
_refine_diff_density_min -1.316
_refine_diff_density_rms 0.171
_refine_ls_extinction_method none
_refine_ls_goodness_of_fit_ref 1.061
_refine_ls_hydrogen_treatment constr
_refine_ls_matrix_type full
_refine_ls_number_parameters 125
_refine_ls_number_reflns 3931
_refine_ls_number_restraints 2
_refine_ls_restrained_S_all 1.061
_refine_ls_R_factor_all 0.0241
_refine_ls_R_factor_gt 0.0211
_refine_ls_shift/su_max 0.002
_refine_ls_shift/su_mean 0.000
_refine_ls_structure_factor_coef Fsqd
_refine_ls_weighting_details 'w=1/[\s^2^(Fo^2^)+(0.0248P)^2^+22.1354P] where P=(Fo^2^+2Fc^2^)/3'
_refine_ls_weighting_scheme calc
_refine_ls_wR_factor_gt 0.0496
_refine_ls_wR_factor_ref 0.0509
_reflns_Friedel_coverage 0.000
_reflns_number_gt 3641
_reflns_number_total 3931
_reflns_threshold_expression 'I > 2\s(I)'
_cod_data_source_file oc9b00367_si_002.cif
_cod_data_source_block (HA)2(MA)Pb2I7
_cod_database_code 4514923
_shelx_shelxl_version_number 2018/1
_shelx_space_group_comment
;
The symmetry employed for this shelxl refinement is uniquely defined
by the following loop, which should always be used as a source of
symmetry information in preference to the above space-group names.
They are only intended as comments.
;
_shelx_estimated_absorpt_t_max 0.953
_shelx_estimated_absorpt_t_min 0.563
_olex2_refinement_description
;
1. Fixed Uiso
 At 1.2 times of:
  All C(H,H) groups, All N(H,H,H) groups
 At 1.5 times of:
  All C(H,H,H) groups
2. Restrained distances
 N2-C7 = N3_$1-C8_$1
 1.47 with sigma of 0.005
3. Uiso/Uaniso restraints and constraints
Uiso(C8) = Uiso(C7) = Uiso(N3) = Uiso(N2)
4. Others
 Sof(N3)=Sof(H3C)=Sof(H3D)=Sof(H3E)=Sof(C8)=Sof(H8A)=Sof(H8B)=Sof(H8C)=0.5*(1-
 FVAR(2))
 Sof(N2)=Sof(H2C)=Sof(H2D)=Sof(H2E)=Sof(C7)=Sof(H7A)=Sof(H7B)=Sof(H7C)=0.5*
 FVAR(2)
5.a Secondary CH2 refined with riding coordinates:
 C2(H2A,H2B), C3(H3A,H3B), C4(H4A,H4B), C5(H5A,H5B), C6(H6A,H6B)
5.b Idealised Me refined as rotating group:
 N1(H1A,H1B,H1C), C1(H1D,H1E,H1F), N2(H2C,H2D,H2E), C7(H7A,H7B,H7C), N3(H3C,
 H3D,H3E), C8(H8A,H8B,H8C)
;
_olex2_submission_special_instructions 'No special instructions were received'

loop_
_space_group_symop_operation_xyz
'x, y, z'
'-x, y, -z+1/2'
'x+1/2, y+1/2, z'
'-x+1/2, y+1/2, -z+1/2'
'-x, -y, -z'
'x, -y, z-1/2'
'-x+1/2, -y+1/2, -z'
'x+1/2, -y+1/2, z-1/2'

loop_
_atom_site_label
_atom_site_type_symbol
_atom_site_fract_x
_atom_site_fract_y
_atom_site_fract_z
_atom_site_U_iso_or_equiv
_atom_site_adp_type
_atom_site_occupancy
_atom_site_site_symmetry_order
_atom_site_calc_flag
_atom_site_refinement_flags_posn
_atom_site_refinement_flags_adp
_atom_site_refinement_flags_occupancy
_atom_site_disorder_assembly
_atom_site_disorder_group
Pb1 Pb 0.42673(2) 0.75058(2) 0.18607(2) 0.01095(5) Uani 1 1 d . . . . .
I1 I 0.35633(2) 0.71510(3) 0.14140(3) 0.01658(7) Uani 1 1 d . . . . .
I2 I 0.42898(2) 1.05290(3) -0.00873(3) 0.02040(7) Uani 1 1 d . . . . .
I3 I 0.500000 0.75307(4) 0.250000 0.01635(9) Uani 1 2 d S T P . .
I4 I 0.43021(2) 0.44742(3) 0.38541(3) 0.01647(7) Uani 1 1 d . . . . .
N1 N 0.37319(9) 0.3201(4) 0.0623(4) 0.0191(8) Uani 1 1 d . . . . .
H1A H 0.365810 0.312023 -0.041692 0.023 Uiso 1 1 calc GR . . . .
H1B H 0.393443 0.305352 0.079222 0.023 Uiso 1 1 calc GR . . . .
H1C H 0.369083 0.414209 0.096163 0.023 Uiso 1 1 calc GR . . . .
C1 C 0.23083(12) 0.0924(6) 0.3437(7) 0.0320(12) Uani 1 1 d . . . . .
H1D H 0.218762 0.086865 0.238614 0.048 Uiso 1 1 calc GR . . . .
H1E H 0.230047 0.195682 0.384378 0.048 Uiso 1 1 calc GR . . . .
H1F H 0.222783 0.021204 0.412604 0.048 Uiso 1 1 calc GR . . . .
C2 C 0.26327(11) 0.0509(6) 0.3366(6) 0.0266(11) Uani 1 1 d . . . . .
H2A H 0.274821 0.045681 0.444229 0.032 Uiso 1 1 calc R . . . .
H2B H 0.263740 -0.050951 0.289165 0.032 Uiso 1 1 calc R . . . .
C3 C 0.27839(11) 0.1637(5) 0.2429(5) 0.0212(9) Uani 1 1 d . . . . .
H3A H 0.266544 0.170583 0.136034 0.025 Uiso 1 1 calc R . . . .
H3B H 0.278269 0.265059 0.291727 0.025 Uiso 1 1 calc R . . . .
C4 C 0.31061(10) 0.1216(5) 0.2321(5) 0.0185(9) Uani 1 1 d . . . . .
H4A H 0.310687 0.022415 0.178810 0.022 Uiso 1 1 calc R . . . .
H4B H 0.322291 0.110358 0.338911 0.022 Uiso 1 1 calc R . . . .
C5 C 0.32591(11) 0.2391(5) 0.1440(6) 0.0216(10) Uani 1 1 d . . . . .
H5A H 0.315624 0.242460 0.033752 0.026 Uiso 1 1 calc R . . . .
H5B H 0.324042 0.340434 0.190342 0.026 Uiso 1 1 calc R . . . .
C6 C 0.35876(11) 0.2031(6) 0.1495(5) 0.0218(10) Uani 1 1 d . . . . .
H6A H 0.369155 0.199933 0.259514 0.026 Uiso 1 1 calc R . . . .
H6B H 0.360731 0.101973 0.102695 0.026 Uiso 1 1 calc R . . . .
N2 N 0.5111(3) 0.8414(15) 0.6694(15) 0.022(2) Uiso 0.302(6) 1 d D . . A -1
H2C H 0.530978 0.838787 0.712660 0.027 Uiso 0.302(6) 1 calc GR . . A -1
H2D H 0.503723 0.936091 0.680289 0.027 Uiso 0.302(6) 1 calc GR . . A -1
H2E H 0.508912 0.817834 0.566102 0.027 Uiso 0.302(6) 1 calc GR . . A -1
C7 C 0.4946(4) 0.7311(16) 0.748(2) 0.022(2) Uiso 0.302(6) 1 d D . . A -1
H7A H 0.503168 0.629746 0.740577 0.033 Uiso 0.302(6) 1 calc GR . . A -1
H7B H 0.473393 0.730720 0.698786 0.033 Uiso 0.302(6) 1 calc GR . . A -1
H7C H 0.496268 0.759020 0.858656 0.033 Uiso 0.302(6) 1 calc GR . . A -1
N3 N 0.5098(5) 0.345(2) 0.346(2) 0.022(2) Uiso 0.198(6) 1 d D . . A -2
H3C H 0.515608 0.327026 0.449976 0.027 Uiso 0.198(6) 1 calc GR . . A -2
H3D H 0.496040 0.421077 0.331742 0.027 Uiso 0.198(6) 1 calc GR . . A -2
H3E H 0.526116 0.371663 0.303677 0.027 Uiso 0.198(6) 1 calc GR . . A -2
C8 C 0.4964(6) 0.207(2) 0.270(3) 0.022(2) Uiso 0.198(6) 1 d D . . A -2
H8A H 0.477932 0.182061 0.309321 0.033 Uiso 0.198(6) 1 calc GR . . A -2
H8B H 0.510654 0.122477 0.291621 0.033 Uiso 0.198(6) 1 calc GR . . A -2
H8C H 0.491549 0.223249 0.156458 0.033 Uiso 0.198(6) 1 calc GR . . A -2

loop_
_atom_site_aniso_label
_atom_site_aniso_U_11
_atom_site_aniso_U_22
_atom_site_aniso_U_33
_atom_site_aniso_U_23
_atom_site_aniso_U_13
_atom_site_aniso_U_12
Pb1 0.01462(9) 0.00874(8) 0.00971(8) 0.00015(5) 0.00276(6) 0.00040(6)
I1 0.01413(14) 0.01523(13) 0.01992(14) 0.00078(11) 0.00171(10) 0.00219(10)
I2 0.02829(16) 0.01579(14) 0.01953(14) 0.01059(11) 0.01088(12) 0.00683(11)
I3 0.01200(19) 0.0189(2) 0.01803(19) 0.000 0.00220(15) 0.000
I4 0.02171(15) 0.01392(14) 0.01386(13) 0.00687(10) 0.00330(10) 0.00065(10)
N1 0.024(2) 0.0139(19) 0.0201(19) -0.0024(15) 0.0067(16) 0.0010(15)
C1 0.023(3) 0.031(3) 0.044(3) -0.002(2) 0.015(2) -0.006(2)
C2 0.020(2) 0.025(3) 0.036(3) 0.004(2) 0.008(2) -0.003(2)
C3 0.022(2) 0.018(2) 0.024(2) -0.0019(18) 0.0047(19) 0.0027(18)
C4 0.017(2) 0.017(2) 0.021(2) -0.0016(17) 0.0031(17) -0.0010(17)
C5 0.023(3) 0.018(2) 0.024(2) 0.0021(17) 0.0043(19) 0.0016(18)
C6 0.027(3) 0.022(2) 0.017(2) 0.0006(18) 0.0061(18) -0.003(2)

loop_
_atom_type_symbol
_atom_type_description
_atom_type_scat_dispersion_real
_atom_type_scat_dispersion_imag
_atom_type_scat_source
C C 0.0033 0.0016 'International Tables Vol C Tables 4.2.6.8 and 6.1.1.4'
H H 0.0000 0.0000 'International Tables Vol C Tables 4.2.6.8 and 6.1.1.4'
I I -0.4742 1.8119 'International Tables Vol C Tables 4.2.6.8 and 6.1.1.4'
N N 0.0061 0.0033 'International Tables Vol C Tables 4.2.6.8 and 6.1.1.4'
Pb Pb -3.3944 10.1111 'International Tables Vol C Tables 4.2.6.8 and 6.1.1.4'

loop_
_geom_angle_atom_site_label_1
_geom_angle_atom_site_label_2
_geom_angle_atom_site_label_3
_geom_angle
_geom_angle_site_symmetry_1
_geom_angle_site_symmetry_3
I1 Pb1 I2 92.417(10) . 6_576
I1 Pb1 I2 98.231(9) . .
I1 Pb1 I3 174.061(10) . .
I1 Pb1 I4 92.144(10) . 6_565
I1 Pb1 I4 86.366(9) . .
I2 Pb1 I2 89.35(3) 6_576 .
I2 Pb1 I3 87.673(10) . .
I2 Pb1 I3 88.270(9) 6_576 .
I2 Pb1 I4 175.398(9) . .
I2 Pb1 I4 90.67(3) 6_576 .
I2 Pb1 I4 90.65(3) . 6_565
I2 Pb1 I4 175.392(10) 6_576 6_565
I4 Pb1 I3 87.126(10) 6_565 .
I4 Pb1 I3 87.727(9) . .
I4 Pb1 I4 88.97(3) 6_565 .
Pb1 I2 Pb1 155.753(11) 6_575 .
Pb1 I3 Pb1 179.227(14) . 2_655
Pb1 I4 Pb1 155.372(11) 6_566 .
H1A N1 H1B 109.5 . .
H1A N1 H1C 109.5 . .
H1B N1 H1C 109.5 . .
C6 N1 H1A 109.5 . .
C6 N1 H1B 109.5 . .
C6 N1 H1C 109.5 . .
H1D C1 H1E 109.5 . .
H1D C1 H1F 109.5 . .
H1E C1 H1F 109.5 . .
C2 C1 H1D 109.5 . .
C2 C1 H1E 109.5 . .
C2 C1 H1F 109.5 . .
C1 C2 H2A 109.0 . .
C1 C2 H2B 109.0 . .
H2A C2 H2B 107.8 . .
C3 C2 C1 113.0(4) . .
C3 C2 H2A 109.0 . .
C3 C2 H2B 109.0 . .
C2 C3 H3A 108.9 . .
C2 C3 H3B 108.9 . .
H3A C3 H3B 107.7 . .
C4 C3 C2 113.4(4) . .
C4 C3 H3A 108.9 . .
C4 C3 H3B 108.9 . .
C3 C4 H4A 109.0 . .
C3 C4 H4B 109.0 . .
C3 C4 C5 112.9(4) . .
H4A C4 H4B 107.8 . .
C5 C4 H4A 109.0 . .
C5 C4 H4B 109.0 . .
C4 C5 H5A 109.3 . .
C4 C5 H5B 109.3 . .
H5A C5 H5B 107.9 . .
C6 C5 C4 111.8(4) . .
C6 C5 H5A 109.3 . .
C6 C5 H5B 109.3 . .
N1 C6 C5 110.6(4) . .
N1 C6 H6A 109.5 . .
N1 C6 H6B 109.5 . .
C5 C6 H6A 109.5 . .
C5 C6 H6B 109.5 . .
H6A C6 H6B 108.1 . .
H2C N2 H2D 109.5 . .
H2C N2 H2E 109.5 . .
H2D N2 H2E 109.5 . .
C7 N2 H2C 109.5 . .
C7 N2 H2D 109.5 . .
C7 N2 H2E 109.5 . .
N2 C7 H7A 109.5 . .
N2 C7 H7B 109.5 . .
N2 C7 H7C 109.5 . .
H7A C7 H7B 109.5 . .
H7A C7 H7C 109.5 . .
H7B C7 H7C 109.5 . .
H3C N3 H3D 109.5 . .
H3C N3 H3E 109.5 . .
H3D N3 H3E 109.5 . .
C8 N3 H3C 109.5 . .
C8 N3 H3D 109.5 . .
C8 N3 H3E 109.5 . .
N3 C8 H8A 109.5 . .
N3 C8 H8B 109.5 . .
N3 C8 H8C 109.5 . .
H8A C8 H8B 109.5 . .
H8A C8 H8C 109.5 . .
H8B C8 H8C 109.5 . .

loop_
_geom_bond_atom_site_label_1
_geom_bond_atom_site_label_2
_geom_bond_distance
_geom_bond_site_symmetry_2
Pb1 I1 3.1499(12) .
Pb1 I2 3.1558(10) 6_576
Pb1 I2 3.1688(8) .
Pb1 I3 3.2573(12) .
Pb1 I4 3.1699(9) 6_565
Pb1 I4 3.1740(8) .
N1 H1A 0.9100 .
N1 H1B 0.9100 .
N1 H1C 0.9100 .
N1 C6 1.495(6) .
C1 H1D 0.9800 .
C1 H1E 0.9800 .
C1 H1F 0.9800 .
C1 C2 1.521(7) .
C2 H2A 0.9900 .
C2 H2B 0.9900 .
C2 C3 1.520(7) .
C3 H3A 0.9900 .
C3 H3B 0.9900 .
C3 C4 1.519(6) .
C4 H4A 0.9900 .
C4 H4B 0.9900 .
C4 C5 1.523(6) .
C5 H5A 0.9900 .
C5 H5B 0.9900 .
C5 C6 1.509(7) .
C6 H6A 0.9900 .
C6 H6B 0.9900 .
N2 H2C 0.9100 .
N2 H2D 0.9100 .
N2 H2E 0.9100 .
N2 C7 1.467(5) .
C7 H7A 0.9800 .
C7 H7B 0.9800 .
C7 H7C 0.9800 .
N3 H3C 0.9100 .
N3 H3D 0.9100 .
N3 H3E 0.9100 .
N3 C8 1.466(5) .
C8 H8A 0.9800 .
C8 H8B 0.9800 .
C8 H8C 0.9800 .

loop_
_geom_hbond_atom_site_label_D
_geom_hbond_atom_site_label_H
_geom_hbond_atom_site_label_A
_geom_hbond_distance_DH
_geom_hbond_distance_HA
_geom_hbond_distance_DA
_geom_hbond_angle_DHA
_geom_hbond_site_symmetry_A
_geom_hbond_publ_flag
N1 H1A I1 0.91 2.72 3.619(4) 167.8 6_565 yes
N1 H1B I2 0.91 2.92 3.580(4) 130.4 1_545 yes
N1 H1C I1 0.91 2.76 3.655(4) 169.2 . yes
N2 H2C I2 0.91 3.03 3.756(14) 137.9 5_676 yes
N2 H2D I3 0.91 2.82 3.694(14) 162.0 5_676 yes
N2 H2E I3 0.91 2.77 3.677(13) 177.6 . yes
N3 H3C I3 0.91 2.91 3.72(2) 149.4 5_666 yes
N3 H3D I3 0.91 3.02 3.704(19) 132.9 . yes
N3 H3D I4 0.91 3.10 3.78(2) 133.3 . yes
N3 H3E I4 0.91 2.86 3.75(2) 168.9 2_655 yes

loop_
_geom_torsion_atom_site_label_1
_geom_torsion_atom_site_label_2
_geom_torsion_atom_site_label_3
_geom_torsion_atom_site_label_4
_geom_torsion
C1 C2 C3 C4 -178.8(4)
C2 C3 C4 C5 -177.5(4)
C3 C4 C5 C6 174.0(4)
C4 C5 C6 N1 -180.0(4)
